data_7205432
loop_
_publ_author_name
'Dikundwar, Amol G.'
'Venkateswarlu, Ch.'
'Piltz, Ross O.'
'Chandrasekaran, Srinivasan'
'Guru Row, Tayur N.'

_publ_section_title
;
 Crystal structures of fluorinated aryl biscarbonates and a
 biscarbamate: a counterpoise between weak intermolecular interactions
 and molecular symmetry
;
_journal_issue 5
_journal_name_full CrystEngComm
_journal_page_first 1531
_journal_paper_doi 10.1039/c0ce00537a
_journal_volume 13
_journal_year 2011
_chemical_compound_source 'see text'
_chemical_formula_moiety 'C20 H4 F10 O6'
_chemical_formula_sum 'C20 H4 F10 O6'
_chemical_formula_weight 530.23
_chemical_name_common
;
Hexa-2,4-diyne-1,6-diyl bis(2,3,4,5,6-pentafluorophenylcarbonate)
;
_chemical_name_systematic
;
Hexa-2,4-diyne-1,6-diyl bis(2,3,4,5,6-pentafluorophenylcarbonate)
;
_space_group_IT_number 14
_symmetry_cell_setting monoclinic
_symmetry_Int_Tables_number 14
_symmetry_space_group_name_Hall '-P 2ybc'
_symmetry_space_group_name_H-M 'P 1 21/c 1'
_atom_sites_solution_hydrogens geom
_atom_sites_solution_primary direct
_atom_sites_solution_secondary difmap
_cell_angle_alpha 90
_cell_angle_beta 108.115(5)
_cell_angle_gamma 90
_cell_formula_units_Z 2
_cell_length_a 5.8951(9)
_cell_length_b 10.1943(16)
_cell_length_c 17.245(2)
_cell_measurement_reflns_used 9757
_cell_measurement_temperature 150(1)
_cell_measurement_theta_max 26.00
_cell_measurement_theta_min 2.35
_cell_volume 985.0(2)
_computing_cell_refinement 'CrysAlisPro CCD (Oxford Diffraction, 2009)'
_computing_data_collection 'CrysAlisPro CCD (Oxford Diffraction, 2009)'
_computing_data_reduction 'CrysAlisPro RED (Oxford Diffraction, 2009)'
_computing_molecular_graphics 'Ortep-3 (Farrugia, 1997) and CAMERON (Watkin et al., 1993)'
_computing_publication_material 'WinGX (Farrugia, 1999)'
_computing_structure_refinement 'SHELXL97 (Sheldrick, 2008)'
_computing_structure_solution 'SHELXS97 (Sheldrick, 2008)'
_diffrn_ambient_temperature 150(1)
_diffrn_measured_fraction_theta_full 0.999
_diffrn_measured_fraction_theta_max 0.999
_diffrn_measurement_device_type 'Oxford Xcalibur,Eos(Nova) CCD detector'
_diffrn_measurement_method 'f\w scans'
_diffrn_radiation_monochromator graphite
_diffrn_radiation_probe x-ray
_diffrn_radiation_source 'Enhance (Mo) X-ray Source'
_diffrn_radiation_type MoK\a
_diffrn_radiation_wavelength 0.71073
_diffrn_reflns_av_R_equivalents 0.0357
_diffrn_reflns_av_sigmaI/netI 0.0317
_diffrn_reflns_limit_h_max 7
_diffrn_reflns_limit_h_min -7
_diffrn_reflns_limit_k_max 12
_diffrn_reflns_limit_k_min -12
_diffrn_reflns_limit_l_max 21
_diffrn_reflns_limit_l_min -21
_diffrn_reflns_number 9757
_diffrn_reflns_reduction_process
;
;
_diffrn_reflns_theta_full 26.00
_diffrn_reflns_theta_max 26.00
_diffrn_reflns_theta_min 2.35
_exptl_absorpt_coefficient_mu 0.191
_exptl_absorpt_correction_T_max 0.9627
_exptl_absorpt_correction_T_min 0.9274
_exptl_absorpt_correction_type multi-scan
_exptl_absorpt_process_details 'CrysAlis RED (Oxford Diffraction,2009)'
_exptl_crystal_colour colourless
_exptl_crystal_density_diffrn 1.788
_exptl_crystal_density_method 'Not Measured'
_exptl_crystal_description needle
_exptl_crystal_F_000 524
_exptl_crystal_size_max 0.30
_exptl_crystal_size_mid 0.12
_exptl_crystal_size_min 0.12
_refine_diff_density_max 0.268
_refine_diff_density_min -0.182
_refine_diff_density_rms 0.055
_refine_ls_extinction_method none
_refine_ls_goodness_of_fit_ref 1.152
_refine_ls_hydrogen_treatment mixed
_refine_ls_matrix_type full
_refine_ls_number_parameters 171
_refine_ls_number_reflns 1937
_refine_ls_number_restraints 0
_refine_ls_restrained_S_all 1.152
_refine_ls_R_factor_all 0.0670
_refine_ls_R_factor_gt 0.0502
_refine_ls_shift/su_max 0.000
_refine_ls_shift/su_mean 0.000
_refine_ls_structure_factor_coef Fsqd
_refine_ls_weighting_details 'calc w=1/[\s^2^(Fo^2^)+(0.0464P)^2^+0.5750P] where P=(Fo^2^+2Fc^2^)/3'
_refine_ls_weighting_scheme calc
_refine_ls_wR_factor_gt 0.1140
_refine_ls_wR_factor_ref 0.1200
_reflns_number_gt 1538
_reflns_number_total 1937
_reflns_threshold_expression >2sigma(I)
_cod_data_source_file C0CE00537A.TXT
_cod_data_source_block vaaalt_m
_cod_depositor_comments
;
The following automatic conversions were performed:
'_symmetry_cell_setting' value 'Monoclinic' changed to 'monoclinic'
according to '/home/saulius/struct/CIF-dictionaries/cif_core.dic'
dictionary named 'cif_core.dic' version 2.4.1 from 2010-06-29.

Automatic conversion script
Id: cif_fix_enum 1555 2011-01-17 13:19:09Z saulius 
;
_cod_original_sg_symbol_H-M 'P 21/c'
_cod_database_code 7205432

loop_
_symmetry_equiv_pos_site_id
_symmetry_equiv_pos_as_xyz
1 x,y,z
2 -x,1/2+y,1/2-z
3 -x,-y,-z
4 x,1/2-y,1/2+z

loop_
_atom_site_label
_atom_site_type_symbol
_atom_site_fract_x
_atom_site_fract_y
_atom_site_fract_z
_atom_site_U_iso_or_equiv
_atom_site_adp_type
_atom_site_occupancy
_atom_site_symmetry_multiplicity
_atom_site_calc_flag
_atom_site_refinement_flags
_atom_site_disorder_assembly
_atom_site_disorder_group
O3 O -0.4780(3) -0.19900(18) -0.73643(10) 0.0310(4) Uani 1 1 d . . .
O2 O -0.7292(3) -0.19507(17) -0.86663(10) 0.0324(4) Uani 1 1 d . . .
O1 O -0.3249(3) -0.19879(16) -0.83362(10) 0.0269(4) Uani 1 1 d . . .
F2 F -1.0983(3) 0.02333(17) -0.66636(11) 0.0500(5) Uani 1 1 d . . .
F1 F -0.7704(3) 0.01883(15) -0.74720(10) 0.0419(4) Uani 1 1 d . . .
F3 F -1.1491(3) -0.18830(19) -0.57714(10) 0.0502(5) Uani 1 1 d . . .
C5 C -0.6639(4) -0.1977(2) -0.70363(14) 0.0258(5) Uani 1 1 d . . .
F4 F -0.8826(3) -0.40672(17) -0.57307(10) 0.0515(5) Uani 1 1 d . . .
F5 F -0.5566(3) -0.41086(15) -0.65395(10) 0.0450(5) Uani 1 1 d . . .
C4 C -0.5339(4) -0.1973(2) -0.81954(15) 0.0253(5) Uani 1 1 d . . .
C2 C -0.4149(4) -0.3327(2) -0.95396(14) 0.0256(5) Uani 1 1 d . . .
C6 C -0.8013(4) -0.0870(2) -0.70547(15) 0.0280(6) Uani 1 1 d . . .
C10 C -0.6946(4) -0.3043(2) -0.65897(15) 0.0292(6) Uani 1 1 d . . .
C8 C -0.9925(4) -0.1914(3) -0.61916(15) 0.0333(6) Uani 1 1 d . . .
C3 C -0.3409(5) -0.2030(3) -0.91917(15) 0.0278(6) Uani 1 1 d . . .
C9 C -0.8579(5) -0.3020(3) -0.61711(15) 0.0328(6) Uani 1 1 d . . .
C7 C -0.9659(5) -0.0840(3) -0.66401(16) 0.0320(6) Uani 1 1 d . . .
C1 C -0.4693(4) -0.4388(2) -0.98285(14) 0.0255(5) Uani 1 1 d . . .
H2A H -0.174(5) -0.184(2) -0.9177(14) 0.023(6) Uiso 1 1 d . . .
H2B H -0.447(5) -0.140(3) -0.9470(16) 0.027(7) Uiso 1 1 d . . .

loop_
_atom_site_aniso_label
_atom_site_aniso_U_11
_atom_site_aniso_U_22
_atom_site_aniso_U_33
_atom_site_aniso_U_23
_atom_site_aniso_U_13
_atom_site_aniso_U_12
O3 0.0209(9) 0.0477(11) 0.0257(9) -0.0033(8) 0.0091(7) 0.0000(8)
O2 0.0238(9) 0.0407(11) 0.0315(10) -0.0022(8) 0.0068(8) -0.0025(8)
O1 0.0246(9) 0.0311(10) 0.0267(9) -0.0055(7) 0.0108(7) -0.0036(7)
F2 0.0428(10) 0.0515(11) 0.0561(11) -0.0091(8) 0.0157(8) 0.0206(8)
F1 0.0490(10) 0.0291(9) 0.0484(10) 0.0059(7) 0.0161(8) 0.0008(7)
F3 0.0319(9) 0.0899(14) 0.0351(9) -0.0056(9) 0.0196(7) 0.0016(9)
C5 0.0218(12) 0.0303(14) 0.0248(12) -0.0070(10) 0.0065(9) -0.0023(10)
F4 0.0592(12) 0.0505(11) 0.0482(10) 0.0115(8) 0.0219(9) -0.0102(9)
F5 0.0557(11) 0.0307(9) 0.0515(10) 0.0014(7) 0.0211(8) 0.0129(8)
C4 0.0265(13) 0.0206(12) 0.0296(13) -0.0024(10) 0.0097(11) -0.0018(10)
C2 0.0250(13) 0.0295(13) 0.0238(12) 0.0020(10) 0.0100(10) 0.0022(10)
C6 0.0263(13) 0.0261(13) 0.0287(13) -0.0013(11) 0.0041(10) -0.0022(10)
C10 0.0298(13) 0.0258(14) 0.0311(13) -0.0052(11) 0.0082(11) -0.0005(11)
C8 0.0209(12) 0.0531(18) 0.0265(13) -0.0087(12) 0.0083(10) -0.0041(12)
C3 0.0300(14) 0.0288(14) 0.0271(13) -0.0005(11) 0.0125(11) -0.0042(11)
C9 0.0357(15) 0.0343(15) 0.0277(13) 0.0002(11) 0.0089(11) -0.0098(12)
C7 0.0261(13) 0.0349(15) 0.0332(14) -0.0088(12) 0.0067(11) 0.0073(11)
C1 0.0243(13) 0.0317(14) 0.0216(12) 0.0020(10) 0.0087(10) 0.0014(10)

loop_
_atom_type_symbol
_atom_type_description
_atom_type_scat_dispersion_real
_atom_type_scat_dispersion_imag
_atom_type_scat_source
O O 0.0106 0.0060 'International Tables Vol C Tables 4.2.6.8 and 6.1.1.4'
F F 0.0171 0.0103 'International Tables Vol C Tables 4.2.6.8 and 6.1.1.4'
H H 0.0000 0.0000 'International Tables Vol C Tables 4.2.6.8 and 6.1.1.4'
C C 0.0033 0.0016 'International Tables Vol C Tables 4.2.6.8 and 6.1.1.4'

loop_
_geom_angle_atom_site_label_1
_geom_angle_atom_site_label_2
_geom_angle_atom_site_label_3
_geom_angle
_geom_angle_site_symmetry_1
_geom_angle_site_symmetry_3
_geom_angle_publ_flag
C4 O3 C5 117.79(18) . . ?
C4 O1 C3 114.59(19) . . ?
C10 C5 O3 118.7(2) . . ?
C10 C5 C6 118.6(2) . . ?
O3 C5 C6 122.1(2) . . ?
O2 C4 O1 129.4(2) . . ?
O2 C4 O3 125.8(2) . . ?
O1 C4 O3 104.87(19) . . ?
C1 C2 C3 178.1(3) . . ?
F1 C6 C7 119.9(2) . . ?
F1 C6 C5 119.5(2) . . ?
C7 C6 C5 120.6(2) . . ?
F5 C10 C9 119.4(2) . . ?
F5 C10 C5 119.5(2) . . ?
C9 C10 C5 121.1(2) . . ?
F3 C8 C9 119.7(2) . . ?
F3 C8 C7 120.2(2) . . ?
C9 C8 C7 120.1(2) . . ?
O1 C3 C2 111.2(2) . . ?
O1 C3 H2A 102.6(14) . . ?
C2 C3 H2A 110.7(14) . . ?
O1 C3 H2B 109.1(16) . . ?
C2 C3 H2B 110.6(16) . . ?
H2A C3 H2B 112(2) . . ?
F4 C9 C10 120.0(2) . . ?
F4 C9 C8 120.2(2) . . ?
C10 C9 C8 119.7(2) . . ?
F2 C7 C6 120.2(2) . . ?
F2 C7 C8 120.0(2) . . ?
C6 C7 C8 119.8(2) . . ?
C2 C1 C1 179.2(3) . 3_443 ?

loop_
_geom_bond_atom_site_label_1
_geom_bond_atom_site_label_2
_geom_bond_distance
_geom_bond_site_symmetry_2
_geom_bond_publ_flag
O3 C4 1.367(3) . ?
O3 C5 1.381(3) . ?
O2 C4 1.185(3) . ?
O1 C4 1.328(3) . ?
O1 C3 1.449(3) . ?
F2 C7 1.338(3) . ?
F1 C6 1.340(3) . ?
F3 C8 1.340(3) . ?
C5 C10 1.376(4) . ?
C5 C6 1.383(3) . ?
F4 C9 1.344(3) . ?
F5 C10 1.343(3) . ?
C2 C1 1.192(3) . ?
C2 C3 1.461(4) . ?
C6 C7 1.373(4) . ?
C10 C9 1.371(4) . ?
C8 C9 1.373(4) . ?
C8 C7 1.377(4) . ?
C3 H2A 0.99(3) . ?
C3 H2B 0.92(3) . ?
C1 C1 1.380(5) 3_443 ?

loop_
_geom_torsion_atom_site_label_1
_geom_torsion_atom_site_label_2
_geom_torsion_atom_site_label_3
_geom_torsion_atom_site_label_4
_geom_torsion
_geom_torsion_site_symmetry_1
_geom_torsion_site_symmetry_2
_geom_torsion_site_symmetry_3
_geom_torsion_site_symmetry_4
_geom_torsion_publ_flag
C4 O3 C5 C10 116.2(2) . . . . ?
C4 O3 C5 C6 -72.0(3) . . . . ?
C3 O1 C4 O2 -2.4(4) . . . . ?
C3 O1 C4 O3 177.48(18) . . . . ?
C5 O3 C4 O2 -0.2(3) . . . . ?
C5 O3 C4 O1 179.87(19) . . . . ?
C10 C5 C6 F1 178.6(2) . . . . ?
O3 C5 C6 F1 6.8(3) . . . . ?
C10 C5 C6 C7 -0.4(4) . . . . ?
O3 C5 C6 C7 -172.2(2) . . . . ?
O3 C5 C10 F5 -5.4(3) . . . . ?
C6 C5 C10 F5 -177.5(2) . . . . ?
O3 C5 C10 C9 172.3(2) . . . . ?
C6 C5 C10 C9 0.2(4) . . . . ?
C4 O1 C3 C2 -73.5(3) . . . . ?
F5 C10 C9 F4 -1.5(4) . . . . ?
C5 C10 C9 F4 -179.2(2) . . . . ?
F5 C10 C9 C8 177.3(2) . . . . ?
C5 C10 C9 C8 -0.4(4) . . . . ?
F3 C8 C9 F4 -0.1(4) . . . . ?
C7 C8 C9 F4 179.7(2) . . . . ?
F3 C8 C9 C10 -178.9(2) . . . . ?
C7 C8 C9 C10 0.9(4) . . . . ?
F1 C6 C7 F2 1.2(4) . . . . ?
C5 C6 C7 F2 -179.8(2) . . . . ?
F1 C6 C7 C8 -178.1(2) . . . . ?
C5 C6 C7 C8 0.9(4) . . . . ?
F3 C8 C7 F2 -0.6(4) . . . . ?
C9 C8 C7 F2 179.6(2) . . . . ?
F3 C8 C7 C6 178.6(2) . . . . ?
C9 C8 C7 C6 -1.2(4) . . . . ?
